data_4078451
loop_
_publ_author_name
'Ren, Shikuo'
'Qiu, Zaozao'
'Xie, Zuowei'

_publ_section_title
;
 Reaction of Zirconocene--Carboryne with Alkenes: Synthesis and Structure
 of Zirconacyclopentanes with a Carborane Auxiliary
;
_journal_issue 12
_journal_name_full Organometallics
_journal_page_first 4435
_journal_paper_doi 10.1021/om300202p
_journal_volume 31
_journal_year 2012
_chemical_formula_sum 'C14 H24 B10 Zr'
_chemical_formula_weight 391.65
_chemical_name_systematic
; 
 ? 
;
_space_group_IT_number 14
_symmetry_cell_setting monoclinic
_symmetry_space_group_name_Hall '-P 2ybc'
_symmetry_space_group_name_H-M 'P 1 21/c 1'
_atom_sites_solution_hydrogens geom
_atom_sites_solution_primary direct
_atom_sites_solution_secondary difmap
_audit_creation_method SHELXL-97
_cell_angle_alpha 90.00
_cell_angle_beta 101.039(2)
_cell_angle_gamma 90.00
_cell_formula_units_Z 4
_cell_length_a 11.6198(18)
_cell_length_b 8.1583(12)
_cell_length_c 20.357(3)
_cell_measurement_temperature 293(2)
_cell_volume 1894.1(5)
_computing_cell_refinement 'BRUKER SMART CCD DIFFRACTOMETER'
_computing_data_collection 'BRUKER SMART CCD DIFFRACTOMETER'
_computing_data_reduction 'BRUKER SMART CCD DIFFRACTOMETER'
_computing_molecular_graphics 'SIEMENS SHELXTL'
_computing_publication_material 'SIEMENS SHELXTL'
_computing_structure_refinement 'SHELXL-97 (Sheldrick, 1997)'
_computing_structure_solution 'SHELXS-97 (Sheldrick, 1990)'
_diffrn_ambient_temperature 293(2)
_diffrn_measured_fraction_theta_full 0.999
_diffrn_measured_fraction_theta_max 0.999
_diffrn_measurement_device_type 'BRUKER SMART CCD DIFFRACTOMETER'
_diffrn_measurement_method 'OMEGA SCAN'
_diffrn_radiation_monochromator graphite
_diffrn_radiation_source 'fine-focus sealed tube'
_diffrn_radiation_type MoK\a
_diffrn_radiation_wavelength 0.71073
_diffrn_reflns_av_R_equivalents 0.0331
_diffrn_reflns_av_sigmaI/netI 0.0333
_diffrn_reflns_limit_h_max 13
_diffrn_reflns_limit_h_min -13
_diffrn_reflns_limit_k_max 9
_diffrn_reflns_limit_k_min -9
_diffrn_reflns_limit_l_max 24
_diffrn_reflns_limit_l_min -16
_diffrn_reflns_number 9810
_diffrn_reflns_theta_full 25.00
_diffrn_reflns_theta_max 25.00
_diffrn_reflns_theta_min 2.04
_exptl_absorpt_coefficient_mu 0.573
_exptl_absorpt_correction_T_max 1.000
_exptl_absorpt_correction_T_min 0.754995
_exptl_absorpt_correction_type multi-scan
_exptl_crystal_colour orange
_exptl_crystal_density_diffrn 1.373
_exptl_crystal_density_method 'not measured'
_exptl_crystal_description block
_exptl_crystal_F_000 792
_exptl_crystal_size_max 0.40
_exptl_crystal_size_mid 0.30
_exptl_crystal_size_min 0.30
_refine_diff_density_max 0.504
_refine_diff_density_min -0.340
_refine_diff_density_rms 0.066
_refine_ls_extinction_method none
_refine_ls_goodness_of_fit_ref 1.057
_refine_ls_hydrogen_treatment riding
_refine_ls_matrix_type full
_refine_ls_number_parameters 226
_refine_ls_number_reflns 3332
_refine_ls_number_restraints 0
_refine_ls_restrained_S_all 1.057
_refine_ls_R_factor_all 0.0370
_refine_ls_R_factor_gt 0.0305
_refine_ls_shift/su_max 0.001
_refine_ls_shift/su_mean 0.000
_refine_ls_structure_factor_coef Fsqd
_refine_ls_weighting_details 'calc w=1/[\s^2^(Fo^2^)+(0.0485P)^2^+0.3805P] where P=(Fo^2^+2Fc^2^)/3'
_refine_ls_weighting_scheme calc
_refine_ls_wR_factor_gt 0.0781
_refine_ls_wR_factor_ref 0.0830
_reflns_number_gt 2870
_reflns_number_total 3332
_reflns_threshold_expression >2sigma(I)
_cod_data_source_file om300202p_si_002.cif
_cod_data_source_block 3o
_cod_depositor_comments
;
The following automatic conversions were performed:

'_symmetry_cell_setting' value 'Monoclinic' changed to 'monoclinic'
according to /home/saulius/struct/CIF-dictionaries/cif_core.dic
dictionary named 'cif_core.dic' version 2.4.1 from 2010-06-29.

Automatic conversion script
Id: cif_fix_values 1891 2012-01-12 08:04:46Z andrius 
;
_cod_original_cell_volume 1894.0(5)
_cod_original_sg_symbol_H-M P2(1)/c
_cod_database_code 4078451

loop_
_symmetry_equiv_pos_as_xyz
'x, y, z'
'-x, y+1/2, -z+1/2'
'-x, -y, -z'
'x, -y-1/2, z-1/2'

loop_
_atom_site_label
_atom_site_type_symbol
_atom_site_fract_x
_atom_site_fract_y
_atom_site_fract_z
_atom_site_U_iso_or_equiv
_atom_site_adp_type
_atom_site_occupancy
_atom_site_symmetry_multiplicity
_atom_site_calc_flag
_atom_site_refinement_flags
Zr1 Zr 0.243485(18) 0.64292(3) 0.092786(10) 0.03518(11) Uani 1 1 d .
B3 B 0.1635(2) 0.6209(3) 0.24668(15) 0.0430(6) Uani 1 1 d .
H3 H 0.0946 0.7066 0.2233 0.052 Uiso 1 1 calc R
B4 B 0.1323(3) 0.4522(5) 0.29499(16) 0.0636(9) Uani 1 1 d .
H4 H 0.0432 0.4278 0.3034 0.076 Uiso 1 1 calc R
B5 B 0.2291(4) 0.2908(4) 0.28320(17) 0.0666(9) Uani 1 1 d .
H5 H 0.2032 0.1613 0.2840 0.080 Uiso 1 1 calc R
B6 B 0.3179(3) 0.3626(3) 0.22823(15) 0.0503(7) Uani 1 1 d .
H6 H 0.3494 0.2798 0.1929 0.060 Uiso 1 1 calc R
B7 B 0.3080(2) 0.6864(4) 0.27832(14) 0.0422(6) Uani 1 1 d .
H7 H 0.3343 0.8156 0.2765 0.051 Uiso 1 1 calc R
B8 B 0.2169(3) 0.6165(4) 0.33376(16) 0.0524(7) Uani 1 1 d .
H8 H 0.1834 0.7002 0.3681 0.063 Uiso 1 1 calc R
B9 B 0.2580(3) 0.4124(4) 0.35706(16) 0.0627(9) Uani 1 1 d .
H9 H 0.2515 0.3627 0.4065 0.075 Uiso 1 1 calc R
B10 B 0.3737(3) 0.3565(4) 0.31498(16) 0.0591(9) Uani 1 1 d .
H10 H 0.4429 0.2700 0.3372 0.071 Uiso 1 1 calc R
B11 B 0.4029(2) 0.5262(4) 0.26647(14) 0.0460(7) Uani 1 1 d .
H11 H 0.4912 0.5507 0.2567 0.055 Uiso 1 1 calc R
B12 B 0.3668(3) 0.5573(4) 0.34677(14) 0.0522(7) Uani 1 1 d .
H12 H 0.4313 0.6019 0.3898 0.063 Uiso 1 1 calc R
C1 C 0.1760(2) 0.4245(3) 0.22014(12) 0.0487(6) Uani 1 1 d .
C2 C 0.27799(18) 0.5633(3) 0.20843(11) 0.0336(5) Uani 1 1 d .
C11 C 0.0928(3) 0.3708(4) 0.15585(16) 0.0700(9) Uani 1 1 d .
H11A H 0.0170 0.3451 0.1665 0.084 Uiso 1 1 calc R
H11B H 0.1233 0.2713 0.1394 0.084 Uiso 1 1 calc R
C12 C 0.0758(2) 0.5003(4) 0.09973(15) 0.0635(8) Uani 1 1 d .
H12A H 0.0161 0.5774 0.1072 0.076 Uiso 1 1 calc R
H12B H 0.0475 0.4463 0.0573 0.076 Uiso 1 1 calc R
C13 C 0.2883(3) 0.9398(3) 0.1140(2) 0.0724(9) Uani 1 1 d .
H13A H 0.3601 0.9839 0.1415 0.087 Uiso 1 1 calc R
C14 C 0.2677(4) 0.9212(4) 0.0448(2) 0.0851(13) Uani 1 1 d .
H14A H 0.3222 0.9497 0.0154 0.102 Uiso 1 1 calc R
C15 C 0.1516(4) 0.8803(4) 0.02448(16) 0.0812(12) Uani 1 1 d .
H15A H 0.1097 0.8745 -0.0221 0.097 Uiso 1 1 calc R
C16 C 0.0995(3) 0.8782(3) 0.08051(19) 0.0678(9) Uani 1 1 d .
H16A H 0.0152 0.8692 0.0801 0.081 Uiso 1 1 calc R
C17 C 0.1839(3) 0.9151(3) 0.13489(14) 0.0569(7) Uani 1 1 d .
H17A H 0.1700 0.9362 0.1801 0.068 Uiso 1 1 calc R
C18 C 0.4203(3) 0.5931(4) 0.04440(15) 0.0637(8) Uani 1 1 d .
H18A H 0.4877 0.6670 0.0478 0.076 Uiso 1 1 calc R
C19 C 0.3266(3) 0.5838(4) -0.00942(14) 0.0647(8) Uani 1 1 d .
H19A H 0.3162 0.6526 -0.0496 0.078 Uiso 1 1 calc R
C20 C 0.2597(3) 0.4494(4) -0.00113(15) 0.0734(10) Uani 1 1 d .
H20A H 0.1941 0.4066 -0.0342 0.088 Uiso 1 1 calc R
C21 C 0.3129(4) 0.3704(3) 0.05789(17) 0.0748(11) Uani 1 1 d .
H21A H 0.2912 0.2629 0.0731 0.090 Uiso 1 1 calc R
C22 C 0.4124(3) 0.4599(4) 0.08560(14) 0.0649(9) Uani 1 1 d .
H22A H 0.4729 0.4251 0.1234 0.078 Uiso 1 1 calc R

loop_
_atom_site_aniso_label
_atom_site_aniso_U_11
_atom_site_aniso_U_22
_atom_site_aniso_U_33
_atom_site_aniso_U_23
_atom_site_aniso_U_13
_atom_site_aniso_U_12
Zr1 0.04272(16) 0.03239(16) 0.03041(15) -0.00014(8) 0.00694(10) 0.00858(9)
B3 0.0400(14) 0.0533(17) 0.0371(15) 0.0012(12) 0.0106(12) 0.0042(12)
B4 0.064(2) 0.079(2) 0.0514(19) 0.0096(17) 0.0202(16) -0.0194(17)
B5 0.110(3) 0.0416(17) 0.0482(19) 0.0092(15) 0.0148(18) -0.0122(19)
B6 0.076(2) 0.0350(15) 0.0384(16) 0.0054(12) 0.0074(15) 0.0132(13)
B7 0.0473(15) 0.0392(14) 0.0384(15) -0.0046(12) 0.0035(12) -0.0028(12)
B8 0.0604(19) 0.0627(19) 0.0363(16) -0.0028(13) 0.0146(14) 0.0057(14)
B9 0.091(3) 0.0593(19) 0.0378(17) 0.0094(15) 0.0116(16) -0.0051(18)
B10 0.083(2) 0.0505(19) 0.0390(17) 0.0041(13) 0.0008(16) 0.0181(16)
B11 0.0404(14) 0.0536(17) 0.0413(15) 0.0035(13) 0.0008(12) 0.0090(13)
B12 0.0604(18) 0.0567(19) 0.0344(15) -0.0017(14) -0.0037(13) 0.0046(15)
C1 0.0574(15) 0.0449(14) 0.0426(14) 0.0025(12) 0.0064(11) -0.0176(12)
C2 0.0358(11) 0.0302(11) 0.0344(12) 0.0000(9) 0.0059(9) 0.0018(9)
C11 0.074(2) 0.072(2) 0.0582(19) -0.0018(15) -0.0025(16) -0.0311(16)
C12 0.0526(16) 0.0741(19) 0.0552(17) -0.0050(15) -0.0113(13) -0.0103(15)
C13 0.070(2) 0.0327(15) 0.107(3) 0.0027(16) -0.0021(19) 0.0031(14)
C14 0.122(3) 0.0438(17) 0.110(3) 0.027(2) 0.075(3) 0.023(2)
C15 0.131(4) 0.061(2) 0.0436(18) 0.0105(14) -0.003(2) 0.045(2)
C16 0.0561(18) 0.0577(18) 0.089(3) 0.0055(16) 0.0112(17) 0.0293(14)
C17 0.089(2) 0.0365(13) 0.0481(16) 0.0020(12) 0.0198(15) 0.0218(14)
C18 0.0649(18) 0.080(2) 0.0531(17) -0.0075(16) 0.0283(15) 0.0199(15)
C19 0.092(2) 0.0678(19) 0.0390(15) -0.0030(14) 0.0245(15) 0.0265(18)
C20 0.095(2) 0.075(2) 0.0443(17) -0.0302(16) -0.0004(15) 0.0204(19)
C21 0.130(3) 0.0403(16) 0.059(2) -0.0091(14) 0.030(2) 0.0233(18)
C22 0.074(2) 0.076(2) 0.0459(16) -0.0047(15) 0.0136(14) 0.0445(17)

loop_
_atom_type_symbol
_atom_type_description
_atom_type_scat_dispersion_real
_atom_type_scat_dispersion_imag
_atom_type_scat_source
C C 0.0033 0.0016 'International Tables Vol C Tables 4.2.6.8 and 6.1.1.4'
H H 0.0000 0.0000 'International Tables Vol C Tables 4.2.6.8 and 6.1.1.4'
B B 0.0013 0.0007 'International Tables Vol C Tables 4.2.6.8 and 6.1.1.4'
Zr Zr -2.9673 0.5597 'International Tables Vol C Tables 4.2.6.8 and 6.1.1.4'

loop_
_geom_angle_atom_site_label_1
_geom_angle_atom_site_label_2
_geom_angle_atom_site_label_3
_geom_angle
C12 Zr1 C2 77.70(9)
C12 Zr1 C18 136.02(12)
C2 Zr1 C18 110.50(9)
C12 Zr1 C22 112.76(13)
C2 Zr1 C22 84.83(8)
C18 Zr1 C22 32.41(10)
C12 Zr1 C13 129.19(12)
C2 Zr1 C13 95.89(10)
C18 Zr1 C13 93.81(12)
C22 Zr1 C13 116.78(12)
C12 Zr1 C15 98.60(14)
C2 Zr1 C15 136.71(10)
C18 Zr1 C15 101.80(13)
C22 Zr1 C15 133.51(12)
C13 Zr1 C15 52.98(12)
C12 Zr1 C19 114.86(12)
C2 Zr1 C19 138.13(9)
C18 Zr1 C19 32.45(10)
C22 Zr1 C19 53.30(10)
C13 Zr1 C19 103.28(13)
C15 Zr1 C19 83.03(11)
C12 Zr1 C14 129.94(13)
C2 Zr1 C14 128.07(12)
C18 Zr1 C14 80.22(11)
C22 Zr1 C14 111.78(12)
C13 Zr1 C14 32.28(12)
C15 Zr1 C14 31.84(13)
C19 Zr1 C14 76.15(12)
C12 Zr1 C21 83.77(13)
C2 Zr1 C21 92.04(9)
C18 Zr1 C21 53.60(12)
C22 Zr1 C21 32.27(12)
C13 Zr1 C21 147.03(13)
C15 Zr1 C21 130.83(11)
C19 Zr1 C21 53.04(11)
C14 Zr1 C21 128.63(11)
C12 Zr1 C20 85.22(12)
C2 Zr1 C20 123.57(10)
C18 Zr1 C20 53.54(12)
C22 Zr1 C20 53.46(10)
C13 Zr1 C20 134.19(13)
C15 Zr1 C20 98.62(11)
C19 Zr1 C20 31.77(11)
C14 Zr1 C20 104.00(13)
C21 Zr1 C20 32.30(11)
C12 Zr1 C17 97.69(11)
C2 Zr1 C17 84.85(8)
C18 Zr1 C17 125.58(11)
C22 Zr1 C17 144.80(11)
C13 Zr1 C17 31.77(10)
C15 Zr1 C17 52.54(10)
C19 Zr1 C17 128.77(10)
C14 Zr1 C17 52.74(11)
C21 Zr1 C17 176.19(11)
C20 Zr1 C17 151.16(10)
C12 Zr1 C16 80.64(11)
C2 Zr1 C16 106.59(10)
C18 Zr1 C16 132.02(11)
C22 Zr1 C16 164.39(12)
C13 Zr1 C16 52.61(11)
C15 Zr1 C16 32.09(12)
C19 Zr1 C16 114.68(11)
C14 Zr1 C16 52.81(11)
C21 Zr1 C16 152.40(13)
C20 Zr1 C16 123.13(11)
C17 Zr1 C16 31.35(10)
C1 B3 C2 58.88(14)
C1 B3 B7 105.5(2)
C2 B3 B7 59.04(15)
C1 B3 B8 105.3(2)
C2 B3 B8 107.1(2)
B7 B3 B8 60.76(17)
C1 B3 B4 58.94(17)
C2 B3 B4 107.2(2)
B7 B3 B4 108.3(2)
B8 B3 B4 59.68(18)
C1 B4 B8 105.4(2)
C1 B4 B9 105.5(2)
B8 B4 B9 60.32(19)
C1 B4 B3 58.69(16)
B8 B4 B3 59.98(18)
B9 B4 B3 108.1(2)
C1 B4 B5 58.58(18)
B8 B4 B5 108.2(3)
B9 B4 B5 60.2(2)
B3 B4 B5 107.4(2)
C1 B5 B6 58.77(17)
C1 B5 B10 105.3(2)
B6 B5 B10 59.9(2)
C1 B5 B4 58.76(18)
B6 B5 B4 107.6(2)
B10 B5 B4 108.0(2)
C1 B5 B9 105.2(2)
B6 B5 B9 108.2(2)
B10 B5 B9 60.5(2)
B4 B5 B9 59.6(2)
C1 B6 C2 58.98(14)
C1 B6 B11 105.7(2)
C2 B6 B11 59.02(14)
C1 B6 B10 105.6(2)
C2 B6 B10 107.0(2)
B11 B6 B10 60.55(18)
C1 B6 B5 59.03(19)
C2 B6 B5 107.4(2)
B11 B6 B5 108.7(2)
B10 B6 B5 60.1(2)
C2 B7 B11 59.06(15)
C2 B7 B3 59.54(14)
B11 B7 B3 107.7(2)
C2 B7 B12 106.8(2)
B11 B7 B12 60.62(17)
B3 B7 B12 107.7(2)
C2 B7 B8 106.6(2)
B11 B7 B8 108.3(2)
B3 B7 B8 59.63(17)
B12 B7 B8 59.94(17)
B4 B8 B3 60.34(18)
B4 B8 B9 60.2(2)
B3 B8 B9 108.3(2)
B4 B8 B12 107.9(2)
B3 B8 B12 107.6(2)
B9 B8 B12 59.92(19)
B4 B8 B7 108.0(2)
B3 B8 B7 59.62(16)
B9 B8 B7 107.9(2)
B12 B8 B7 59.82(17)
B4 B9 B8 59.5(2)
B4 B9 B12 107.6(2)
B8 B9 B12 60.21(18)
B4 B9 B5 60.1(2)
B8 B9 B5 107.5(2)
B12 B9 B5 107.2(2)
B4 B9 B10 107.4(2)
B8 B9 B10 107.5(2)
B12 B9 B10 59.63(19)
B5 B9 B10 59.3(2)
B6 B10 B5 59.96(19)
B6 B10 B12 107.9(2)
B5 B10 B12 108.0(2)
B6 B10 B11 59.45(17)
B5 B10 B11 107.7(2)
B12 B10 B11 60.45(17)
B6 B10 B9 107.9(3)
B5 B10 B9 60.1(2)
B12 B10 B9 59.80(19)
B11 B10 B9 108.1(2)
C2 B11 B6 59.82(15)
C2 B11 B7 59.46(14)
B6 B11 B7 108.2(2)
C2 B11 B10 107.1(2)
B6 B11 B10 60.00(18)
B7 B11 B10 108.2(2)
C2 B11 B12 106.83(19)
B6 B11 B12 107.7(2)
B7 B11 B12 60.22(16)
B10 B11 B12 59.73(17)
B10 B12 B9 60.6(2)
B10 B12 B7 107.4(2)
B9 B12 B7 108.2(2)
B10 B12 B8 108.0(2)
B9 B12 B8 59.87(18)
B7 B12 B8 60.24(16)
B10 B12 B11 59.82(17)
B9 B12 B11 108.2(2)
B7 B12 B11 59.16(16)
B8 B12 B11 107.4(2)
C11 C1 C2 114.6(2)
C11 C1 B6 116.0(2)
C2 C1 B6 61.27(15)
C11 C1 B3 117.4(2)
C2 C1 B3 61.28(14)
B6 C1 B3 112.8(2)
C11 C1 B5 122.5(2)
C2 C1 B5 111.8(2)
B6 C1 B5 62.20(19)
B3 C1 B5 113.7(2)
C11 C1 B4 123.5(2)
C2 C1 B4 111.9(2)
B6 C1 B4 113.6(2)
B3 C1 B4 62.38(18)
B5 C1 B4 62.7(2)
C1 C2 B11 108.00(18)
C1 C2 B7 108.12(18)
B11 C2 B7 61.48(15)
C1 C2 B6 59.75(17)
B11 C2 B6 61.17(17)
B7 C2 B6 110.90(19)
C1 C2 B3 59.84(15)
B11 C2 B3 111.14(18)
B7 C2 B3 61.42(15)
B6 C2 B3 110.33(19)
C1 C2 Zr1 109.25(13)
B11 C2 Zr1 133.16(15)
B7 C2 Zr1 128.47(15)
B6 C2 Zr1 118.16(15)
B3 C2 Zr1 111.68(14)
C1 C11 C12 114.0(2)
C11 C12 Zr1 113.79(18)
C17 C13 C14 107.8(3)
C17 C13 Zr1 75.21(17)
C14 C13 Zr1 74.31(19)
C15 C14 C13 107.4(3)
C15 C14 Zr1 73.80(19)
C13 C14 Zr1 73.41(18)
C14 C15 C16 108.2(3)
C14 C15 Zr1 74.36(18)
C16 C15 Zr1 74.98(16)
C17 C16 C15 107.7(3)
C17 C16 Zr1 74.22(15)
C15 C16 Zr1 72.94(16)
C16 C17 C13 108.7(3)
C16 C17 Zr1 74.44(16)
C13 C17 Zr1 73.02(16)
C22 C18 C19 107.6(3)
C22 C18 Zr1 74.47(15)
C19 C18 Zr1 74.84(16)
C20 C19 C18 108.8(3)
C20 C19 Zr1 74.59(17)
C18 C19 Zr1 72.72(15)
C19 C20 C21 107.8(3)
C19 C20 Zr1 73.64(16)
C21 C20 Zr1 73.81(15)
C22 C21 C20 107.7(3)
C22 C21 Zr1 73.04(15)
C20 C21 Zr1 73.89(16)
C18 C22 C21 108.2(3)
C18 C22 Zr1 73.12(15)
C21 C22 Zr1 74.68(16)

loop_
_geom_bond_atom_site_label_1
_geom_bond_atom_site_label_2
_geom_bond_distance
Zr1 C12 2.296(3)
Zr1 C2 2.401(2)
Zr1 C18 2.476(3)
Zr1 C22 2.493(2)
Zr1 C13 2.497(3)
Zr1 C15 2.502(3)
Zr1 C19 2.502(3)
Zr1 C14 2.509(3)
Zr1 C21 2.513(3)
Zr1 C20 2.514(3)
Zr1 C17 2.525(3)
Zr1 C16 2.527(3)
B3 C1 1.706(4)
B3 C2 1.730(3)
B3 B7 1.763(4)
B3 B8 1.763(4)
B3 B4 1.769(4)
B4 C1 1.711(4)
B4 B8 1.757(5)
B4 B9 1.769(5)
B4 B5 1.777(6)
B5 C1 1.707(4)
B5 B6 1.762(5)
B5 B10 1.764(5)
B5 B9 1.779(5)
B6 C1 1.703(4)
B6 C2 1.728(3)
B6 B11 1.752(4)
B6 B10 1.761(4)
B7 C2 1.721(3)
B7 B11 1.756(4)
B7 B12 1.775(4)
B7 B8 1.783(4)
B8 B9 1.772(5)
B8 B12 1.777(4)
B9 B12 1.772(5)
B9 B10 1.786(5)
B10 B12 1.769(4)
B10 B11 1.771(4)
B11 C2 1.714(3)
B11 B12 1.782(4)
C1 C11 1.534(4)
C1 C2 1.689(3)
C11 C12 1.541(4)
C13 C17 1.375(5)
C13 C14 1.392(5)
C14 C15 1.374(5)
C15 C16 1.390(5)
C16 C17 1.365(4)
C18 C22 1.387(4)
C18 C19 1.391(4)
C19 C20 1.373(5)
C20 C21 1.398(5)
C21 C22 1.392(5)
